data_7201431
loop_
_publ_author_name
'Deifel, Nicholas P.'
'Cahill, Christopher L.'

_publ_section_title
;
 The uranyl tetrachloride anion as a tecton in the assembly of U(VI)
 hybrid materials
;
_journal_issue 12
_journal_name_full CrystEngComm
_journal_page_first 2739
_journal_paper_doi 10.1039/b911470j
_journal_volume 11
_journal_year 2009
_chemical_formula_sum 'C12 H12 Cl4 N2 O2 U'
_chemical_formula_weight 596.07
_chemical_name_systematic
;
?
;
_space_group_IT_number 2
_symmetry_cell_setting triclinic
_symmetry_space_group_name_Hall '-P 1'
_symmetry_space_group_name_H-M 'P -1'
_atom_sites_solution_hydrogens geom
_atom_sites_solution_primary direct
_atom_sites_solution_secondary difmap
_audit_creation_method SHELXL-97
_cell_angle_alpha 81.59
_cell_angle_beta 73.86
_cell_angle_gamma 66.80
_cell_formula_units_Z 1
_cell_length_a 7.0000(2)
_cell_length_b 8.1759(2)
_cell_length_c 8.4438(2)
_cell_measurement_temperature 298(2)
_cell_volume 426.295(19)
_computing_cell_refinement 'SAINTPLUS (Bruker AXS, 2005)'
_computing_data_collection 'APEX II (Bruker AXS, 2005)'
_computing_data_reduction 'SAINTPLUS (Bruker AXS, 2005)'
_computing_publication_material 'WINGX (Farrugia, 1998)'
_computing_structure_refinement 'SHELXL-97 (Sheldrick, 1997)'
_computing_structure_solution 'SHELXS (Sheldrick, 2004)'
_diffrn_ambient_temperature 298(2)
_diffrn_measured_fraction_theta_full 0.930
_diffrn_measured_fraction_theta_max 0.930
_diffrn_measurement_device_type 'Bruker APEX II CCD'
_diffrn_measurement_method 'phi and omega scans'
_diffrn_radiation_monochromator graphite
_diffrn_radiation_source 'fine-focus sealed tube'
_diffrn_radiation_type MoK\a
_diffrn_radiation_wavelength 0.71073
_diffrn_reflns_av_R_equivalents 0.0206
_diffrn_reflns_av_sigmaI/netI 0.0194
_diffrn_reflns_limit_h_max 9
_diffrn_reflns_limit_h_min -9
_diffrn_reflns_limit_k_max 11
_diffrn_reflns_limit_k_min -11
_diffrn_reflns_limit_l_max 11
_diffrn_reflns_limit_l_min -10
_diffrn_reflns_number 8313
_diffrn_reflns_theta_full 30.25
_diffrn_reflns_theta_max 30.25
_diffrn_reflns_theta_min 2.51
_exptl_absorpt_coefficient_mu 10.148
_exptl_absorpt_correction_T_max 0.640
_exptl_absorpt_correction_T_min 0.310
_exptl_absorpt_correction_type empirical
_exptl_absorpt_process_details 'SADABS, Sheldrick (2008)'
_exptl_crystal_colour yellow-green
_exptl_crystal_density_diffrn 2.322
_exptl_crystal_density_method 'not measured'
_exptl_crystal_description plate
_exptl_crystal_F_000 274
_exptl_crystal_size_max 0.20
_exptl_crystal_size_mid 0.10
_exptl_crystal_size_min 0.04
_refine_diff_density_max 0.890
_refine_diff_density_min -0.421
_refine_diff_density_rms 0.087
_refine_ls_extinction_method none
_refine_ls_goodness_of_fit_ref 0.997
_refine_ls_hydrogen_treatment constr
_refine_ls_matrix_type full
_refine_ls_number_parameters 97
_refine_ls_number_reflns 2359
_refine_ls_number_restraints 0
_refine_ls_restrained_S_all 0.997
_refine_ls_R_factor_all 0.0142
_refine_ls_R_factor_gt 0.0142
_refine_ls_shift/su_max 0.000
_refine_ls_shift/su_mean 0.000
_refine_ls_structure_factor_coef Fsqd
_refine_ls_weighting_details 'calc w=1/[\s^2^(Fo^2^)+(0.0225P)^2^+0.0483P] where P=(Fo^2^+2Fc^2^)/3'
_refine_ls_weighting_scheme calc
_refine_ls_wR_factor_gt 0.0343
_refine_ls_wR_factor_ref 0.0343
_reflns_number_gt 2359
_reflns_number_total 2359
_reflns_threshold_expression >2sigma(I)
_cod_data_source_file b911470j.txt
_cod_data_source_block compound3
_cod_original_cell_volume 426.310(19)
_cod_database_code 7201431

loop_
_symmetry_equiv_pos_as_xyz
'x, y, z'
'-x, -y, -z'

loop_
_atom_site_label
_atom_site_type_symbol
_atom_site_fract_x
_atom_site_fract_y
_atom_site_fract_z
_atom_site_U_iso_or_equiv
_atom_site_adp_type
_atom_site_occupancy
_atom_site_symmetry_multiplicity
_atom_site_calc_flag
_atom_site_refinement_flags
_atom_site_disorder_assembly
_atom_site_disorder_group
U1 U 0.0000 0.0000 0.0000 0.02308(4) Uani 1 2 d S . .
Cl1 Cl -0.23476(10) -0.03663(9) 0.30177(7) 0.03806(12) Uani 1 1 d . . .
Cl2 Cl 0.15072(12) 0.20506(11) 0.10919(9) 0.04817(16) Uani 1 1 d . . .
O1 O -0.2158(3) 0.1934(2) -0.0359(2) 0.0385(4) Uani 1 1 d . . .
N1 N 0.4467(3) 0.3093(3) 0.7591(3) 0.0342(4) Uani 1 1 d . . .
H1 H 0.3539 0.2616 0.8048 0.041 Uiso 1 1 calc R . .
C1 C 0.6120(4) 0.2246(3) 0.6378(3) 0.0352(5) Uani 1 1 d . . .
H1A H 0.6249 0.1166 0.6042 0.042 Uiso 1 1 calc R . .
C2 C 0.4190(4) 0.4648(3) 0.8125(3) 0.0357(5) Uani 1 1 d . . .
H2 H 0.3016 0.5194 0.8973 0.043 Uiso 1 1 calc R . .
C3 C 0.7626(4) 0.2975(3) 0.5631(3) 0.0322(4) Uani 1 1 d . . .
H3 H 0.8766 0.2402 0.4772 0.039 Uiso 1 1 calc R . .
C4 C 0.5651(4) 0.5436(3) 0.7415(3) 0.0325(4) Uani 1 1 d . . .
H4 H 0.5455 0.6532 0.7762 0.039 Uiso 1 1 calc R . .
C5 C 0.7441(3) 0.4579(3) 0.6164(3) 0.0269(4) Uani 1 1 d . . .
C6 C 0.9038(4) 0.5402(3) 0.5486(3) 0.0308(4) Uani 1 1 d . . .
H6 H 0.8678 0.6568 0.5754 0.037 Uiso 1 1 calc R . .

loop_
_atom_site_aniso_label
_atom_site_aniso_U_11
_atom_site_aniso_U_22
_atom_site_aniso_U_33
_atom_site_aniso_U_23
_atom_site_aniso_U_13
_atom_site_aniso_U_12
U1 0.02339(6) 0.02229(6) 0.02308(6) -0.00256(4) -0.00285(4) -0.00930(4)
Cl1 0.0444(3) 0.0463(3) 0.0266(3) -0.0058(2) 0.0027(2) -0.0262(3)
Cl2 0.0593(4) 0.0636(4) 0.0387(3) -0.0149(3) -0.0013(3) -0.0433(4)
O1 0.0340(8) 0.0343(9) 0.0359(9) -0.0023(7) -0.0078(7) -0.0009(7)
N1 0.0313(9) 0.0397(10) 0.0350(10) -0.0009(8) -0.0018(8) -0.0212(8)
C1 0.0375(12) 0.0376(12) 0.0367(12) -0.0070(10) -0.0042(9) -0.0217(10)
C2 0.0298(11) 0.0363(12) 0.0356(12) -0.0053(9) 0.0022(9) -0.0122(9)
C3 0.0313(10) 0.0377(12) 0.0292(11) -0.0080(9) -0.0002(8) -0.0171(9)
C4 0.0318(11) 0.0272(10) 0.0368(12) -0.0046(9) -0.0034(9) -0.0113(8)
C5 0.0261(9) 0.0292(10) 0.0260(10) -0.0002(8) -0.0044(7) -0.0125(8)
C6 0.0347(11) 0.0298(10) 0.0308(11) -0.0020(8) -0.0020(9) -0.0187(9)

loop_
_atom_type_symbol
_atom_type_description
_atom_type_scat_dispersion_real
_atom_type_scat_dispersion_imag
_atom_type_scat_source
C C 0.0033 0.0016 'International Tables Vol C Tables 4.2.6.8 and 6.1.1.4'
H H 0.0000 0.0000 'International Tables Vol C Tables 4.2.6.8 and 6.1.1.4'
N N 0.0061 0.0033 'International Tables Vol C Tables 4.2.6.8 and 6.1.1.4'
O O 0.0106 0.0060 'International Tables Vol C Tables 4.2.6.8 and 6.1.1.4'
Cl Cl 0.1484 0.1585 'International Tables Vol C Tables 4.2.6.8 and 6.1.1.4'
U U -9.6767 9.6646 'International Tables Vol C Tables 4.2.6.8 and 6.1.1.4'

loop_
_geom_angle_atom_site_label_1
_geom_angle_atom_site_label_2
_geom_angle_atom_site_label_3
_geom_angle
_geom_angle_site_symmetry_1
_geom_angle_site_symmetry_3
_geom_angle_publ_flag
O1 U1 O1 180.00(19) 2 . ?
O1 U1 Cl1 89.25(6) 2 2 ?
O1 U1 Cl1 90.75(6) . 2 ?
O1 U1 Cl1 90.75(6) 2 . ?
O1 U1 Cl1 89.25(6) . . ?
Cl1 U1 Cl1 180.00(3) 2 . ?
O1 U1 Cl2 91.22(7) 2 . ?
O1 U1 Cl2 88.78(7) . . ?
Cl1 U1 Cl2 88.51(2) 2 . ?
Cl1 U1 Cl2 91.49(2) . . ?
O1 U1 Cl2 88.78(7) 2 2 ?
O1 U1 Cl2 91.22(7) . 2 ?
Cl1 U1 Cl2 91.49(2) 2 2 ?
Cl1 U1 Cl2 88.51(2) . 2 ?
Cl2 U1 Cl2 180.00(3) . 2 ?
C2 N1 C1 122.9(2) . . ?
C2 N1 H1 118.5 . . ?
C1 N1 H1 118.5 . . ?
N1 C1 C3 119.8(2) . . ?
N1 C1 H1A 120.1 . . ?
C3 C1 H1A 120.1 . . ?
N1 C2 C4 119.6(2) . . ?
N1 C2 H2 120.2 . . ?
C4 C2 H2 120.2 . . ?
C1 C3 C5 119.7(2) . . ?
C1 C3 H3 120.2 . . ?
C5 C3 H3 120.2 . . ?
C2 C4 C5 119.7(2) . . ?
C2 C4 H4 120.2 . . ?
C5 C4 H4 120.2 . . ?
C3 C5 C4 118.3(2) . . ?
C3 C5 C6 123.1(2) . . ?
C4 C5 C6 118.6(2) . . ?
C6 C6 C5 124.5(3) 2_766 . ?
C6 C6 H6 117.7 2_766 . ?
C5 C6 H6 117.7 . . ?

loop_
_geom_bond_atom_site_label_1
_geom_bond_atom_site_label_2
_geom_bond_distance
_geom_bond_site_symmetry_2
_geom_bond_publ_flag
U1 O1 1.7624(16) 2 ?
U1 O1 1.7624(16) . ?
U1 Cl1 2.6683(6) 2 ?
U1 Cl1 2.6683(6) . ?
U1 Cl2 2.6758(6) . ?
U1 Cl2 2.6758(6) 2 ?
N1 C2 1.335(3) . ?
N1 C1 1.336(3) . ?
N1 H1 0.8600 . ?
C1 C3 1.371(3) . ?
C1 H1A 0.9300 . ?
C2 C4 1.373(3) . ?
C2 H2 0.9300 . ?
C3 C5 1.395(3) . ?
C3 H3 0.9300 . ?
C4 C5 1.402(3) . ?
C4 H4 0.9300 . ?
C5 C6 1.468(3) . ?
C6 C6 1.329(5) 2_766 ?
C6 H6 0.9300 . ?

loop_
_geom_hbond_atom_site_label_D
_geom_hbond_atom_site_label_H
_geom_hbond_atom_site_label_A
_geom_hbond_distance_DH
_geom_hbond_distance_HA
_geom_hbond_distance_DA
_geom_hbond_angle_DHA
_geom_hbond_site_symmetry_A
N1 H1 Cl2 0.86 2.64 3.318(2) 136.3 1_556
N1 H1 Cl1 0.86 2.65 3.286(2) 132.3 2_556
